data_4343527
loop_
_publ_author_name
'Zitz, Rainer'
'Hlina, Johann'
'Gatterer, Karl'
'Marschner, Christoph'
'Szilv\'asi, Tibor'
'Baumgartner, Judith'

_publ_section_title
;
 Neutral &quot;Cp-Free&quot; Silyl-Lanthanide(II) Complexes: Synthesis,
 Structure, and Bonding Analysis.
;
_journal_issue 14
_journal_name_full 'Inorganic chemistry'
_journal_page_first 7065
_journal_page_last 7072
_journal_paper_doi 10.1021/acs.inorgchem.5b01072
_journal_volume 54
_journal_year 2015
_chemical_formula_sum 'C32 H80 Eu O4 Si8'
_chemical_formula_weight 905.64
_chemical_name_systematic
;
 ?
;
_space_group_IT_number 148
_symmetry_cell_setting trigonal
_symmetry_space_group_name_Hall '-R 3'
_symmetry_space_group_name_H-M 'R -3 :H'
_atom_sites_solution_hydrogens geom
_atom_sites_solution_primary direct
_atom_sites_solution_secondary difmap
_audit_creation_method SHELXL-97
_cell_angle_alpha 90.00
_cell_angle_beta 90.00
_cell_angle_gamma 120.00
_cell_formula_units_Z 18
_cell_length_a 49.969(9)
_cell_length_b 49.969(9)
_cell_length_c 11.895(3)
_cell_measurement_reflns_used 15018
_cell_measurement_temperature 100(2)
_cell_measurement_theta_max 50.463
_cell_measurement_theta_min 4.798
_cell_volume 25722(9)
_computing_cell_refinement 'Bruker XSCANS'
_computing_data_collection 'Bruker XSCANS'
_computing_data_reduction 'Bruker SHELXTL'
_computing_molecular_graphics 'Bruker SHELXTL'
_computing_publication_material 'Bruker SHELXTL'
_computing_structure_refinement 'SHELXL-97 (Sheldrick, 1997)'
_computing_structure_solution 'SHELXS-97 (Sheldrick, 1990)'
_diffrn_ambient_temperature 100(2)
_diffrn_measured_fraction_theta_full 0.998
_diffrn_measured_fraction_theta_max 0.998
_diffrn_measurement_device_type 'SMART APEX''
_diffrn_measurement_method '\w scans'
_diffrn_radiation_monochromator graphite
_diffrn_radiation_source 'fine-focus sealed tube'
_diffrn_radiation_type MoK\a
_diffrn_radiation_wavelength 0.71073
_diffrn_reflns_av_R_equivalents 0.0717
_diffrn_reflns_av_sigmaI/netI 0.0555
_diffrn_reflns_limit_h_max 62
_diffrn_reflns_limit_h_min -62
_diffrn_reflns_limit_k_max 62
_diffrn_reflns_limit_k_min -62
_diffrn_reflns_limit_l_max 14
_diffrn_reflns_limit_l_min -14
_diffrn_reflns_number 68398
_diffrn_reflns_theta_full 26.40
_diffrn_reflns_theta_max 26.40
_diffrn_reflns_theta_min 0.81
_exptl_absorpt_coefficient_mu 1.290
_exptl_absorpt_correction_T_max 0.8712
_exptl_absorpt_correction_T_min 0.6539
_exptl_absorpt_correction_type multi-scan
_exptl_absorpt_process_details SADABS
_exptl_crystal_colour yellow
_exptl_crystal_density_diffrn 1.052
_exptl_crystal_density_method 'not measured'
_exptl_crystal_description blocks
_exptl_crystal_F_000 8622
_exptl_crystal_size_max 0.36
_exptl_crystal_size_mid 0.18
_exptl_crystal_size_min 0.11
_platon_squeeze_details
;
;
_refine_diff_density_max 2.148
_refine_diff_density_min -0.598
_refine_diff_density_rms 0.125
_refine_ls_extinction_method none
_refine_ls_goodness_of_fit_ref 1.007
_refine_ls_hydrogen_treatment constr
_refine_ls_matrix_type full
_refine_ls_number_parameters 422
_refine_ls_number_reflns 11715
_refine_ls_number_restraints 0
_refine_ls_restrained_S_all 1.007
_refine_ls_R_factor_all 0.0942
_refine_ls_R_factor_gt 0.0678
_refine_ls_shift/su_max 0.003
_refine_ls_shift/su_mean 0.000
_refine_ls_structure_factor_coef Fsqd
_refine_ls_weighting_details 'calc w=1/[\s^2^(Fo^2^)+(0.1000P)^2^+48.3771P] where P=(Fo^2^+2Fc^2^)/3'
_refine_ls_weighting_scheme calc
_refine_ls_wR_factor_gt 0.1571
_refine_ls_wR_factor_ref 0.1701
_reflns_number_gt 8894
_reflns_number_total 11715
_reflns_threshold_expression >2sigma(I)
_cod_data_source_file ic5b01072_si_002.cif
_cod_data_source_block 2b_1154j
_cod_depositor_comments 'Adding full bibliography for 4343526--4343531.cif.'
_cod_original_sg_symbol_H-M R-3
_cod_database_code 4343527

loop_
_symmetry_equiv_pos_as_xyz
'x, y, z'
'-y, x-y, z'
'-x+y, -x, z'
'x+2/3, y+1/3, z+1/3'
'-y+2/3, x-y+1/3, z+1/3'
'-x+y+2/3, -x+1/3, z+1/3'
'x+1/3, y+2/3, z+2/3'
'-y+1/3, x-y+2/3, z+2/3'
'-x+y+1/3, -x+2/3, z+2/3'
'-x, -y, -z'
'y, -x+y, -z'
'x-y, x, -z'
'-x+2/3, -y+1/3, -z+1/3'
'y+2/3, -x+y+1/3, -z+1/3'
'x-y+2/3, x+1/3, -z+1/3'
'-x+1/3, -y+2/3, -z+2/3'
'y+1/3, -x+y+2/3, -z+2/3'
'x-y+1/3, x+2/3, -z+2/3'

loop_
_atom_site_label
_atom_site_type_symbol
_atom_site_fract_x
_atom_site_fract_y
_atom_site_fract_z
_atom_site_U_iso_or_equiv
_atom_site_adp_type
_atom_site_occupancy
_atom_site_symmetry_multiplicity
_atom_site_calc_flag
_atom_site_refinement_flags
Eu1 Eu 0.720273(6) 0.145242(7) -0.01054(2) 0.04150(12) Uani 1 1 d .
Si1 Si 0.65444(4) 0.13487(5) 0.06874(15) 0.0551(4) Uani 1 1 d .
Si2 Si 0.65254(4) 0.12462(4) 0.26345(14) 0.0529(4) Uani 1 1 d .
Si3 Si 0.68265(4) 0.10269(4) 0.31944(12) 0.0434(4) Uani 1 1 d .
Si4 Si 0.73015(3) 0.12088(4) 0.22749(12) 0.0408(4) Uani 1 1 d .
Si5 Si 0.74436(4) 0.08449(4) 0.28168(14) 0.0540(4) Uani 1 1 d .
Si6 Si 0.76534(4) 0.16328(4) 0.33254(15) 0.0600(5) Uani 1 1 d .
Si7 Si 0.61291(4) 0.08943(5) -0.00370(15) 0.0606(5) Uani 1 1 d .
Si8 Si 0.63413(5) 0.16805(5) 0.05834(19) 0.0711(6) Uani 1 1 d .
O1 O 0.75531(10) 0.20341(11) 0.0167(4) 0.0690(13) Uani 1 1 d .
O2 O 0.77153(10) 0.15345(12) -0.0927(4) 0.0682(13) Uani 1 1 d .
O3 O 0.71388(10) 0.16510(11) -0.2064(4) 0.0686(13) Uani 1 1 d .
O4 O 0.70096(11) 0.09479(10) -0.1179(3) 0.0618(12) Uani 1 1 d .
C1 C 0.78789(15) 0.22381(16) -0.0034(6) 0.075(2) Uani 1 1 d .
H1A H 0.7916 0.2307 -0.0828 0.090 Uiso 1 1 calc R
H1B H 0.7997 0.2133 0.0136 0.090 Uiso 1 1 calc R
C2 C 0.7434(2) 0.2224(2) 0.0466(10) 0.118(4) Uani 1 1 d .
H2A H 0.7265 0.2119 0.1017 0.141 Uiso 1 1 calc R
H2B H 0.7353 0.2277 -0.0205 0.141 Uiso 1 1 calc R
C3 C 0.7969(3) 0.2500(3) 0.0718(7) 0.124(4) Uani 1 1 d .
H3A H 0.8062 0.2472 0.1412 0.148 Uiso 1 1 calc R
H3B H 0.8124 0.2693 0.0347 0.148 Uiso 1 1 calc R
C4 C 0.7703(3) 0.2516(3) 0.0983(14) 0.180(7) Uani 1 1 d .
H4A H 0.7715 0.2704 0.0656 0.216 Uiso 1 1 calc R
H4B H 0.7677 0.2519 0.1808 0.216 Uiso 1 1 calc R
C5 C 0.7803(2) 0.1572(3) -0.2101(7) 0.109(4) Uani 1 1 d .
H5A H 0.7937 0.1794 -0.2284 0.131 Uiso 1 1 calc R
H5B H 0.7617 0.1486 -0.2585 0.131 Uiso 1 1 calc R
C6 C 0.7971(3) 0.1403(3) -0.2285(7) 0.126(4) Uani 1 1 d .
H6A H 0.7877 0.1254 -0.2911 0.152 Uiso 1 1 calc R
H6B H 0.8190 0.1548 -0.2467 0.152 Uiso 1 1 calc R
C7 C 0.79455(19) 0.1239(2) -0.1222(6) 0.086(2) Uani 1 1 d .
H7A H 0.8138 0.1234 -0.1064 0.103 Uiso 1 1 calc R
H7B H 0.7769 0.1025 -0.1245 0.103 Uiso 1 1 calc R
C8 C 0.78947(18) 0.1425(2) -0.0373(6) 0.080(2) Uani 1 1 d .
H8A H 0.7782 0.1297 0.0286 0.096 Uiso 1 1 calc R
H8B H 0.8094 0.1600 -0.0116 0.096 Uiso 1 1 calc R
C9 C 0.7154(2) 0.2014(2) -0.3354(9) 0.113(3) Uani 1 1 d .
H9A H 0.7241 0.2237 -0.3209 0.135 Uiso 1 1 calc R
H9B H 0.7158 0.1982 -0.4174 0.135 Uiso 1 1 calc R
C10 C 0.73340(19) 0.1897(2) -0.2748(7) 0.102(3) Uani 1 1 d .
H10A H 0.7437 0.1828 -0.3297 0.123 Uiso 1 1 calc R
H10B H 0.7496 0.2064 -0.2286 0.123 Uiso 1 1 calc R
C11 C 0.68297(17) 0.15408(18) -0.2494(6) 0.076(2) Uani 1 1 d .
H11A H 0.6673 0.1448 -0.1891 0.091 Uiso 1 1 calc R
H11B H 0.6779 0.1388 -0.3104 0.091 Uiso 1 1 calc R
C12 C 0.6856(2) 0.1846(3) -0.2943(9) 0.124(4) Uani 1 1 d .
H12A H 0.6703 0.1803 -0.3546 0.149 Uiso 1 1 calc R
H12B H 0.6822 0.1960 -0.2330 0.149 Uiso 1 1 calc R
C13 C 0.6952(2) 0.0865(2) -0.2347(6) 0.095(3) Uani 1 1 d .
H13A H 0.6756 0.0853 -0.2582 0.115 Uiso 1 1 calc R
H13B H 0.7122 0.1025 -0.2810 0.115 Uiso 1 1 calc R
C14 C 0.6933(2) 0.0572(2) -0.2517(6) 0.084(2) Uani 1 1 d .
H14A H 0.7135 0.0598 -0.2752 0.101 Uiso 1 1 calc R
H14B H 0.6775 0.0447 -0.3088 0.101 Uiso 1 1 calc R
C15 C 0.69969(17) 0.06856(16) -0.0602(5) 0.0647(18) Uani 1 1 d .
H15A H 0.7208 0.0726 -0.0431 0.078 Uiso 1 1 calc R
H15B H 0.6880 0.0643 0.0110 0.078 Uiso 1 1 calc R
C16 C 0.68414(19) 0.04261(18) -0.1368(7) 0.079(2) Uani 1 1 d .
H16A H 0.6614 0.0321 -0.1267 0.095 Uiso 1 1 calc R
H16B H 0.6911 0.0275 -0.1251 0.095 Uiso 1 1 calc R
C17 C 0.6663(2) 0.16119(18) 0.3470(7) 0.088(3) Uani 1 1 d .
H17A H 0.6516 0.1686 0.3383 0.132 Uiso 1 1 calc R
H17B H 0.6867 0.1770 0.3196 0.132 Uiso 1 1 calc R
H17C H 0.6678 0.1570 0.4266 0.132 Uiso 1 1 calc R
C18 C 0.61254(16) 0.09746(18) 0.3221(6) 0.070(2) Uani 1 1 d .
H18A H 0.6142 0.0934 0.4016 0.105 Uiso 1 1 calc R
H18B H 0.6031 0.0780 0.2802 0.105 Uiso 1 1 calc R
H18C H 0.5996 0.1070 0.3148 0.105 Uiso 1 1 calc R
C19 C 0.68448(16) 0.10548(17) 0.4792(5) 0.0638(18) Uani 1 1 d .
H19A H 0.6635 0.0956 0.5098 0.096 Uiso 1 1 calc R
H19B H 0.6957 0.1273 0.5017 0.096 Uiso 1 1 calc R
H19C H 0.6952 0.0950 0.5084 0.096 Uiso 1 1 calc R
C20 C 0.65852(14) 0.05966(13) 0.2893(5) 0.0543(15) Uani 1 1 d .
H20A H 0.6678 0.0488 0.3268 0.081 Uiso 1 1 calc R
H20B H 0.6579 0.0562 0.2080 0.081 Uiso 1 1 calc R
H20C H 0.6375 0.0518 0.3175 0.081 Uiso 1 1 calc R
C21 C 0.7242(2) 0.04778(18) 0.1968(6) 0.084(2) Uani 1 1 d .
H21A H 0.7291 0.0326 0.2278 0.126 Uiso 1 1 calc R
H21B H 0.7312 0.0522 0.1185 0.126 Uiso 1 1 calc R
H21C H 0.7018 0.0395 0.1999 0.126 Uiso 1 1 calc R
C22 C 0.78715(17) 0.0996(2) 0.2613(7) 0.098(3) Uani 1 1 d .
H22A H 0.7920 0.0836 0.2832 0.146 Uiso 1 1 calc R
H22B H 0.7990 0.1179 0.3082 0.146 Uiso 1 1 calc R
H22C H 0.7926 0.1050 0.1822 0.146 Uiso 1 1 calc R
C23 C 0.73613(16) 0.07051(16) 0.4325(5) 0.0638(18) Uani 1 1 d .
H23A H 0.7137 0.0590 0.4450 0.096 Uiso 1 1 calc R
H23B H 0.7456 0.0883 0.4834 0.096 Uiso 1 1 calc R
H23C H 0.7447 0.0570 0.4472 0.096 Uiso 1 1 calc R
C24 C 0.77584(18) 0.15584(18) 0.4770(6) 0.092(3) Uani 1 1 d .
H24A H 0.7929 0.1751 0.5073 0.138 Uiso 1 1 calc R
H24B H 0.7822 0.1402 0.4719 0.138 Uiso 1 1 calc R
H24C H 0.7579 0.1484 0.5268 0.138 Uiso 1 1 calc R
C25 C 0.7520(2) 0.19142(18) 0.3534(8) 0.102(3) Uani 1 1 d .
H25A H 0.7696 0.2115 0.3746 0.153 Uiso 1 1 calc R
H25B H 0.7364 0.1841 0.4133 0.153 Uiso 1 1 calc R
H25C H 0.7429 0.1936 0.2834 0.153 Uiso 1 1 calc R
C26 C 0.80297(15) 0.18440(17) 0.2549(6) 0.079(2) Uani 1 1 d .
H26A H 0.7992 0.1890 0.1784 0.118 Uiso 1 1 calc R
H26B H 0.8126 0.1715 0.2516 0.118 Uiso 1 1 calc R
H26C H 0.8168 0.2037 0.2942 0.118 Uiso 1 1 calc R
C27 C 0.61491(17) 0.05391(18) 0.0340(6) 0.073(2) Uani 1 1 d .
H27A H 0.5991 0.0362 -0.0082 0.109 Uiso 1 1 calc R
H27B H 0.6112 0.0499 0.1148 0.109 Uiso 1 1 calc R
H27C H 0.6354 0.0572 0.0151 0.109 Uiso 1 1 calc R
C28 C 0.57286(15) 0.08080(18) 0.0373(6) 0.073(2) Uani 1 1 d .
H28A H 0.5575 0.0617 0.0005 0.110 Uiso 1 1 calc R
H28B H 0.5699 0.0979 0.0136 0.110 Uiso 1 1 calc R
H28C H 0.5705 0.0783 0.1190 0.110 Uiso 1 1 calc R
C29 C 0.61162(18) 0.08828(19) -0.1617(6) 0.082(2) Uani 1 1 d .
H29A H 0.6278 0.0844 -0.1902 0.123 Uiso 1 1 calc R
H29B H 0.6151 0.1081 -0.1906 0.123 Uiso 1 1 calc R
H29C H 0.5914 0.0717 -0.1866 0.123 Uiso 1 1 calc R
C30 C 0.61692(19) 0.1669(2) -0.0866(6) 0.087(2) Uani 1 1 d .
H30A H 0.6094 0.1816 -0.0885 0.131 Uiso 1 1 calc R
H30B H 0.5997 0.1460 -0.1013 0.131 Uiso 1 1 calc R
H30C H 0.6329 0.1725 -0.1443 0.131 Uiso 1 1 calc R
C31 C 0.6642(2) 0.2096(2) 0.0822(9) 0.106(3) Uani 1 1 d .
H31A H 0.6549 0.2227 0.0723 0.159 Uiso 1 1 calc R
H31B H 0.6811 0.2158 0.0280 0.159 Uiso 1 1 calc R
H31C H 0.6724 0.2121 0.1588 0.159 Uiso 1 1 calc R
C32 C 0.60261(18) 0.1612(2) 0.1616(7) 0.088(3) Uani 1 1 d .
H32A H 0.6107 0.1641 0.2383 0.132 Uiso 1 1 calc R
H32B H 0.5853 0.1400 0.1530 0.132 Uiso 1 1 calc R
H32C H 0.5954 0.1758 0.1469 0.132 Uiso 1 1 calc R

loop_
_atom_site_aniso_label
_atom_site_aniso_U_11
_atom_site_aniso_U_22
_atom_site_aniso_U_33
_atom_site_aniso_U_23
_atom_site_aniso_U_13
_atom_site_aniso_U_12
Eu1 0.03667(17) 0.0532(2) 0.02811(16) 0.00860(12) 0.00107(11) 0.01762(13)
Si1 0.0465(9) 0.0762(12) 0.0438(9) 0.0075(9) 0.0047(7) 0.0316(9)
Si2 0.0537(10) 0.0674(11) 0.0397(9) -0.0020(8) 0.0043(8) 0.0319(9)
Si3 0.0489(9) 0.0506(9) 0.0230(7) -0.0018(6) -0.0011(6) 0.0192(7)
Si4 0.0430(8) 0.0502(9) 0.0229(7) 0.0015(6) -0.0049(6) 0.0188(7)
Si5 0.0643(11) 0.0736(12) 0.0323(8) 0.0113(8) 0.0019(8) 0.0407(10)
Si6 0.0529(10) 0.0577(11) 0.0449(10) -0.0024(8) -0.0145(8) 0.0093(9)
Si7 0.0536(10) 0.0920(14) 0.0434(10) -0.0066(9) -0.0056(8) 0.0418(10)
Si8 0.0604(12) 0.0835(14) 0.0750(14) 0.0118(11) 0.0075(10) 0.0403(11)
O1 0.055(3) 0.059(3) 0.074(3) 0.015(2) -0.004(2) 0.014(2)
O2 0.059(3) 0.104(4) 0.051(3) 0.024(3) 0.017(2) 0.047(3)
O3 0.053(3) 0.094(3) 0.048(3) 0.032(2) 0.000(2) 0.029(2)
O4 0.089(3) 0.070(3) 0.025(2) -0.0045(19) -0.009(2) 0.038(3)
C1 0.047(4) 0.071(5) 0.067(5) 0.015(4) -0.009(3) -0.002(3)
C2 0.090(7) 0.065(6) 0.182(12) 0.022(6) 0.019(7) 0.026(5)
C3 0.113(8) 0.129(9) 0.054(5) -0.027(5) -0.003(5) 0.005(7)
C4 0.163(13) 0.079(8) 0.263(19) -0.039(9) 0.051(12) 0.034(8)
C5 0.131(8) 0.175(10) 0.064(5) 0.062(6) 0.052(5) 0.108(8)
C6 0.162(10) 0.229(13) 0.062(5) 0.042(7) 0.036(6) 0.153(10)
C7 0.084(6) 0.138(8) 0.056(5) -0.004(5) -0.008(4) 0.071(6)
C8 0.068(5) 0.130(7) 0.054(4) 0.019(4) -0.005(4) 0.059(5)
C9 0.087(6) 0.111(7) 0.123(8) 0.054(6) 0.001(6) 0.037(6)
C10 0.081(6) 0.130(8) 0.085(6) 0.070(6) 0.017(5) 0.043(5)
C11 0.065(4) 0.086(5) 0.050(4) -0.003(4) -0.018(3) 0.018(4)
C12 0.088(7) 0.175(10) 0.131(9) 0.088(8) 0.021(6) 0.082(7)
C13 0.170(9) 0.099(6) 0.037(4) -0.003(4) -0.016(5) 0.082(7)
C14 0.092(6) 0.115(7) 0.055(4) -0.039(5) -0.022(4) 0.060(5)
C15 0.078(5) 0.074(5) 0.038(3) 0.007(3) -0.002(3) 0.035(4)
C16 0.081(5) 0.082(5) 0.076(5) -0.010(4) -0.023(4) 0.042(4)
C17 0.108(7) 0.086(6) 0.088(6) -0.035(5) -0.023(5) 0.062(5)
C18 0.069(4) 0.100(6) 0.047(4) 0.005(4) 0.020(3) 0.047(4)
C19 0.072(4) 0.087(5) 0.028(3) -0.006(3) 0.003(3) 0.037(4)
C20 0.049(3) 0.054(4) 0.043(3) 0.003(3) 0.002(3) 0.013(3)
C21 0.145(8) 0.095(6) 0.048(4) -0.010(4) -0.006(4) 0.087(6)
C22 0.074(5) 0.144(8) 0.092(6) 0.064(6) 0.019(4) 0.067(6)
C23 0.081(5) 0.071(4) 0.038(3) 0.018(3) -0.006(3) 0.037(4)
C24 0.087(6) 0.084(5) 0.046(4) -0.009(4) -0.029(4) -0.001(4)
C25 0.087(6) 0.070(5) 0.126(8) -0.043(5) -0.024(6) 0.023(5)
C26 0.053(4) 0.075(5) 0.067(5) 0.019(4) -0.017(3) 0.001(4)
C27 0.072(5) 0.094(5) 0.061(4) -0.029(4) -0.015(4) 0.049(4)
C28 0.056(4) 0.087(5) 0.078(5) -0.013(4) -0.013(4) 0.037(4)
C29 0.088(6) 0.098(6) 0.057(4) -0.013(4) -0.024(4) 0.044(5)
C30 0.086(6) 0.120(7) 0.075(5) 0.017(5) 0.004(4) 0.066(5)
C31 0.089(6) 0.096(7) 0.145(9) 0.001(6) -0.004(6) 0.054(6)
C32 0.084(6) 0.113(7) 0.096(6) 0.012(5) 0.014(5) 0.071(5)

loop_
_atom_type_symbol
_atom_type_description
_atom_type_scat_dispersion_real
_atom_type_scat_dispersion_imag
_atom_type_scat_source
C C 0.0033 0.0016 'International Tables Vol C Tables 4.2.6.8 and 6.1.1.4'
H H 0.0000 0.0000 'International Tables Vol C Tables 4.2.6.8 and 6.1.1.4'
O O 0.0106 0.0060 'International Tables Vol C Tables 4.2.6.8 and 6.1.1.4'
Si Si 0.0817 0.0704 'International Tables Vol C Tables 4.2.6.8 and 6.1.1.4'
Eu Eu -0.1578 3.6682 'International Tables Vol C Tables 4.2.6.8 and 6.1.1.4'

loop_
_geom_angle_atom_site_label_1
_geom_angle_atom_site_label_2
_geom_angle_atom_site_label_3
_geom_angle
O4 Eu1 O1 153.48(15)
O4 Eu1 O2 79.74(16)
O1 Eu1 O2 78.80(16)
O4 Eu1 O3 82.60(15)
O1 Eu1 O3 79.96(15)
O2 Eu1 O3 84.37(14)
O4 Eu1 Si1 97.88(11)
O1 Eu1 Si1 102.16(12)
O2 Eu1 Si1 174.82(10)
O3 Eu1 Si1 90.77(10)
O4 Eu1 Si4 96.93(9)
O1 Eu1 Si4 99.86(11)
O2 Eu1 Si4 93.76(10)
O3 Eu1 Si4 178.13(11)
Si1 Eu1 Si4 91.09(4)
Si8 Si1 Si7 100.32(10)
Si8 Si1 Si2 102.74(10)
Si7 Si1 Si2 103.31(10)
Si8 Si1 Eu1 130.05(9)
Si7 Si1 Eu1 112.86(8)
Si2 Si1 Eu1 104.49(7)
C17 Si2 C18 104.0(4)
C17 Si2 Si3 107.1(3)
C18 Si2 Si3 104.6(2)
C17 Si2 Si1 110.6(3)
C18 Si2 Si1 115.4(2)
Si3 Si2 Si1 114.31(9)
C20 Si3 C19 104.5(3)
C20 Si3 Si4 107.3(2)
C19 Si3 Si4 115.8(2)
C20 Si3 Si2 106.3(2)
C19 Si3 Si2 105.4(2)
Si4 Si3 Si2 116.46(8)
Si6 Si4 Si3 105.07(9)
Si6 Si4 Si5 100.04(9)
Si3 Si4 Si5 102.18(8)
Si6 Si4 Eu1 108.49(7)
Si3 Si4 Eu1 103.90(6)
Si5 Si4 Eu1 134.24(7)
C21 Si5 C22 105.5(4)
C21 Si5 C23 103.7(3)
C22 Si5 C23 105.1(3)
C21 Si5 Si4 112.6(2)
C22 Si5 Si4 112.1(3)
C23 Si5 Si4 116.8(2)
C25 Si6 C26 106.2(4)
C25 Si6 C24 105.6(4)
C26 Si6 C24 105.1(3)
C25 Si6 Si4 111.6(3)
C26 Si6 Si4 109.7(3)
C24 Si6 Si4 117.9(3)
C27 Si7 C29 103.1(3)
C27 Si7 C28 105.9(3)
C29 Si7 C28 103.6(3)
C27 Si7 Si1 112.8(2)
C29 Si7 Si1 113.4(3)
C28 Si7 Si1 116.8(2)
C31 Si8 C32 103.6(4)
C31 Si8 C30 105.6(4)
C32 Si8 C30 105.0(4)
C31 Si8 Si1 112.6(3)
C32 Si8 Si1 117.1(3)
C30 Si8 Si1 111.9(3)
C2 O1 C1 106.0(6)
C2 O1 Eu1 121.6(5)
C1 O1 Eu1 132.1(5)
C8 O2 C5 106.8(5)
C8 O2 Eu1 122.0(4)
C5 O2 Eu1 126.7(5)
C10 O3 C11 105.9(5)
C10 O3 Eu1 134.0(5)
C11 O3 Eu1 118.7(4)
C13 O4 C15 106.5(5)
C13 O4 Eu1 133.8(4)
C15 O4 Eu1 118.7(3)
O1 C1 C3 105.4(7)
O1 C2 C4 106.5(9)
C4 C3 C1 108.2(9)
C3 C4 C2 104.8(9)
O2 C5 C6 106.8(6)
C7 C6 C5 106.0(7)
C6 C7 C8 103.3(8)
O2 C8 C7 105.3(6)
C12 C9 C10 105.7(7)
O3 C10 C9 109.8(7)
O3 C11 C12 101.3(6)
C9 C12 C11 104.7(8)
C14 C13 O4 109.4(6)
C13 C14 C16 102.4(6)
C16 C15 O4 105.8(5)
C15 C16 C14 103.9(6)

loop_
_geom_bond_atom_site_label_1
_geom_bond_atom_site_label_2
_geom_bond_distance
Eu1 O4 2.546(4)
Eu1 O1 2.555(5)
Eu1 O2 2.575(4)
Eu1 O3 2.613(4)
Eu1 Si1 3.2052(18)
Eu1 Si4 3.2162(15)
Si1 Si8 2.340(3)
Si1 Si7 2.344(3)
Si1 Si2 2.364(2)
Si2 C17 1.882(7)
Si2 C18 1.900(7)
Si2 Si3 2.357(2)
Si3 C20 1.901(6)
Si3 C19 1.904(6)
Si3 Si4 2.345(2)
Si4 Si6 2.327(2)
Si4 Si5 2.349(2)
Si5 C21 1.885(8)
Si5 C22 1.894(7)
Si5 C23 1.894(6)
Si6 C25 1.850(9)
Si6 C26 1.876(7)
Si6 C24 1.887(7)
Si7 C27 1.881(8)
Si7 C29 1.881(7)
Si7 C28 1.888(7)
Si8 C31 1.880(9)
Si8 C32 1.888(8)
Si8 C30 1.915(8)
O1 C2 1.394(10)
O1 C1 1.445(7)
O2 C8 1.423(8)
O2 C5 1.448(8)
O3 C10 1.387(8)
O3 C11 1.449(8)
O4 C13 1.438(7)
O4 C15 1.452(7)
C1 C3 1.457(12)
C2 C4 1.533(14)
C3 C4 1.412(15)
C5 C6 1.476(12)
C6 C7 1.477(11)
C7 C8 1.480(11)
C9 C12 1.382(11)
C9 C10 1.483(11)
C11 C12 1.560(11)
C13 C14 1.436(10)
C14 C16 1.508(11)
C15 C16 1.452(9)

loop_
_geom_torsion_atom_site_label_1
_geom_torsion_atom_site_label_2
_geom_torsion_atom_site_label_3
_geom_torsion_atom_site_label_4
_geom_torsion
O4 Eu1 Si1 Si8 -131.53(14)
O1 Eu1 Si1 Si8 31.00(16)
O2 Eu1 Si1 Si8 -69.2(13)
O3 Eu1 Si1 Si8 -48.89(16)
Si4 Eu1 Si1 Si8 131.33(12)
O4 Eu1 Si1 Si7 -4.04(12)
O1 Eu1 Si1 Si7 158.48(13)
O2 Eu1 Si1 Si7 58.3(13)
O3 Eu1 Si1 Si7 78.59(14)
Si4 Eu1 Si1 Si7 -101.19(9)
O4 Eu1 Si1 Si2 107.49(12)
O1 Eu1 Si1 Si2 -89.98(13)
O2 Eu1 Si1 Si2 169.8(13)
O3 Eu1 Si1 Si2 -169.88(14)
Si4 Eu1 Si1 Si2 10.34(8)
Si8 Si1 Si2 C17 -43.7(3)
Si7 Si1 Si2 C17 -147.7(3)
Eu1 Si1 Si2 C17 94.0(3)
Si8 Si1 Si2 C18 74.0(3)
Si7 Si1 Si2 C18 -30.0(3)
Eu1 Si1 Si2 C18 -148.3(3)
Si8 Si1 Si2 Si3 -164.65(10)
Si7 Si1 Si2 Si3 91.33(11)
Eu1 Si1 Si2 Si3 -26.93(11)
C17 Si2 Si3 C20 155.1(4)
C18 Si2 Si3 C20 45.1(3)
Si1 Si2 Si3 C20 -82.0(2)
C17 Si2 Si3 C19 44.5(4)
C18 Si2 Si3 C19 -65.5(3)
Si1 Si2 Si3 C19 167.3(2)
C17 Si2 Si3 Si4 -85.4(3)
C18 Si2 Si3 Si4 164.6(2)
Si1 Si2 Si3 Si4 37.45(13)
C20 Si3 Si4 Si6 -152.4(2)
C19 Si3 Si4 Si6 -36.1(3)
Si2 Si3 Si4 Si6 88.66(10)
C20 Si3 Si4 Si5 -48.3(2)
C19 Si3 Si4 Si5 67.9(3)
Si2 Si3 Si4 Si5 -167.29(9)
C20 Si3 Si4 Eu1 93.7(2)
C19 Si3 Si4 Eu1 -150.0(3)
Si2 Si3 Si4 Eu1 -25.23(10)
O4 Eu1 Si4 Si6 157.87(13)
O1 Eu1 Si4 Si6 -1.51(14)
O2 Eu1 Si4 Si6 77.76(14)
O3 Eu1 Si4 Si6 83(4)
Si1 Eu1 Si4 Si6 -104.05(8)
O4 Eu1 Si4 Si3 -90.71(12)
O1 Eu1 Si4 Si3 109.90(13)
O2 Eu1 Si4 Si3 -170.82(13)
O3 Eu1 Si4 Si3 -166(4)
Si1 Eu1 Si4 Si3 7.36(7)
O4 Eu1 Si4 Si5 32.27(15)
O1 Eu1 Si4 Si5 -127.11(15)
O2 Eu1 Si4 Si5 -47.84(15)
O3 Eu1 Si4 Si5 -43(4)
Si1 Eu1 Si4 Si5 130.35(11)
Si6 Si4 Si5 C21 -171.9(3)
Si3 Si4 Si5 C21 80.2(3)
Eu1 Si4 Si5 C21 -43.4(3)
Si6 Si4 Si5 C22 -53.1(3)
Si3 Si4 Si5 C22 -161.1(3)
Eu1 Si4 Si5 C22 75.3(3)
Si6 Si4 Si5 C23 68.3(3)
Si3 Si4 Si5 C23 -39.7(3)
Eu1 Si4 Si5 C23 -163.3(2)
Si3 Si4 Si6 C25 -52.7(4)
Si5 Si4 Si6 C25 -158.4(4)
Eu1 Si4 Si6 C25 57.9(4)
Si3 Si4 Si6 C26 -170.2(3)
Si5 Si4 Si6 C26 84.2(3)
Eu1 Si4 Si6 C26 -59.6(3)
Si3 Si4 Si6 C24 69.8(4)
Si5 Si4 Si6 C24 -35.9(4)
Eu1 Si4 Si6 C24 -179.6(3)
Si8 Si1 Si7 C27 -161.1(3)
Si2 Si1 Si7 C27 -55.2(3)
Eu1 Si1 Si7 C27 57.0(3)
Si8 Si1 Si7 C29 82.2(3)
Si2 Si1 Si7 C29 -171.9(3)
Eu1 Si1 Si7 C29 -59.7(3)
Si8 Si1 Si7 C28 -38.1(3)
Si2 Si1 Si7 C28 67.7(3)
Eu1 Si1 Si7 C28 180.0(3)
Si7 Si1 Si8 C31 -168.1(4)
Si2 Si1 Si8 C31 85.5(4)
Eu1 Si1 Si8 C31 -36.1(4)
Si7 Si1 Si8 C32 71.9(3)
Si2 Si1 Si8 C32 -34.4(3)
Eu1 Si1 Si8 C32 -156.1(3)
Si7 Si1 Si8 C30 -49.4(3)
Si2 Si1 Si8 C30 -155.7(3)
Eu1 Si1 Si8 C30 82.6(3)
O4 Eu1 O1 C2 131.7(7)
O2 Eu1 O1 C2 168.3(7)
O3 Eu1 O1 C2 82.1(7)
Si1 Eu1 O1 C2 -6.5(7)
Si4 Eu1 O1 C2 -99.8(7)
O4 Eu1 O1 C1 -41.1(7)
O2 Eu1 O1 C1 -4.6(5)
O3 Eu1 O1 C1 -90.8(5)
Si1 Eu1 O1 C1 -179.4(5)
Si4 Eu1 O1 C1 87.4(5)
O4 Eu1 O2 C8 -86.3(6)
O1 Eu1 O2 C8 109.3(6)
O3 Eu1 O2 C8 -169.8(6)
Si1 Eu1 O2 C8 -149.4(11)
Si4 Eu1 O2 C8 10.0(5)
O4 Eu1 O2 C5 66.9(7)
O1 Eu1 O2 C5 -97.4(7)
O3 Eu1 O2 C5 -16.5(7)
Si1 Eu1 O2 C5 3.8(17)
Si4 Eu1 O2 C5 163.3(7)
O4 Eu1 O3 C10 -126.2(8)
O1 Eu1 O3 C10 33.7(8)
O2 Eu1 O3 C10 -45.9(8)
Si1 Eu1 O3 C10 135.9(8)
Si4 Eu1 O3 C10 -51(4)
O4 Eu1 O3 C11 70.1(5)
O1 Eu1 O3 C11 -129.9(5)
O2 Eu1 O3 C11 150.5(5)
Si1 Eu1 O3 C11 -27.7(5)
Si4 Eu1 O3 C11 146(3)
O1 Eu1 O4 C13 -40.7(8)
O2 Eu1 O4 C13 -77.1(7)
O3 Eu1 O4 C13 8.5(7)
Si1 Eu1 O4 C13 98.2(7)
Si4 Eu1 O4 C13 -169.7(7)
O1 Eu1 O4 C15 126.4(5)
O2 Eu1 O4 C15 90.0(4)
O3 Eu1 O4 C15 175.6(5)
Si1 Eu1 O4 C15 -94.7(4)
Si4 Eu1 O4 C15 -2.6(4)
C2 O1 C1 C3 31.1(9)
Eu1 O1 C1 C3 -155.2(6)
C1 O1 C2 C4 -26.8(11)
Eu1 O1 C2 C4 158.7(7)
O1 C1 C3 C4 -23.1(12)
C1 C3 C4 C2 6.8(14)
O1 C2 C4 C3 12.5(14)
C8 O2 C5 C6 15.4(11)
Eu1 O2 C5 C6 -141.2(7)
O2 C5 C6 C7 6.4(12)
C5 C6 C7 C8 -24.6(11)
C5 O2 C8 C7 -31.2(9)
Eu1 O2 C8 C7 126.7(6)
C6 C7 C8 O2 34.4(9)
C11 O3 C10 C9 19.1(11)
Eu1 O3 C10 C9 -146.0(7)
C12 C9 C10 O3 4.3(13)
C10 O3 C11 C12 -32.1(9)
Eu1 O3 C11 C12 135.7(5)
C10 C9 C12 C11 -24.0(12)
O3 C11 C12 C9 35.2(10)
C15 O4 C13 C14 -5.3(10)
Eu1 O4 C13 C14 162.9(5)
O4 C13 C14 C16 24.3(10)
C13 O4 C15 C16 -17.1(8)
Eu1 O4 C15 C16 172.6(5)
O4 C15 C16 C14 31.8(8)
C13 C14 C16 C15 -34.2(9)

loop_
_platon_squeeze_void_nr
_platon_squeeze_void_average_x
_platon_squeeze_void_average_y
_platon_squeeze_void_average_z
_platon_squeeze_void_volume
_platon_squeeze_void_count_electrons
_platon_squeeze_void_content
1 0.000 0.000 -0.007 1507 636 ' '
2 0.333 0.667 0.658 1505 636 ' '
3 0.667 0.333 0.324 1505 636 ' '
